data_2014269
loop_
_publ_author_name
'Okabe, Nobuo'
'Muranishi, Yasunori'
'Mamiko, Odoko'

_publ_section_title
;
 Cobalt(II), nickel(II) and copper(II) complexes of
 isoquinoline-3-carboxylate
;
_journal_issue 7
_journal_name_full 'Acta Crystallographica Section C'
_journal_page_first m345
_journal_page_last m347
_journal_paper_doi 10.1107/S0108270104012636
_journal_volume 60
_journal_year 2004
_chemical_formula_iupac '[Cu (C10 H6 N O2)2 (C H4 O)2]'
_chemical_formula_moiety 'C22 H20 Cu N2 O6'
_chemical_formula_sum 'C22 H20 Cu N2 O6'
_chemical_formula_weight 471.95
_space_group_IT_number 14
_symmetry_cell_setting monoclinic
_symmetry_space_group_name_Hall '-P 2ybc'
_symmetry_space_group_name_H-M 'P 1 21/c 1'
_cell_angle_alpha 90
_cell_angle_beta 96.879(9)
_cell_angle_gamma 90
_cell_formula_units_Z 2
_cell_length_a 10.265(2)
_cell_length_b 6.332(2)
_cell_length_c 15.7640(10)
_cell_measurement_reflns_used 25
_cell_measurement_temperature 296.0(10)
_cell_measurement_theta_max 15.0
_cell_measurement_theta_min 14.7
_cell_volume 1017.3(4)
_computing_cell_refinement 'MSC/AFC Diffractometer Control Software'
_computing_data_collection
;MSC/AFC Diffractometer Control Software (Molecular Structure Corporation,
 1992)
;
_computing_data_reduction 'TEXSAN (Molecular Structure Corporation & Rigaku, 2000)'
_computing_molecular_graphics 'ORTEPII (Johnson, 1976)'
_computing_publication_material TEXSAN
_computing_structure_refinement 'SHELXL97 (Sheldrick, 1997)'
_computing_structure_solution 'SIR97 (Altomare et al., 1999) and DIRDIF94 (Beurskens et al., 1994)'
_diffrn_measured_fraction_theta_full 1.000
_diffrn_measured_fraction_theta_max 1.000
_diffrn_measurement_device_type 'Rigaku AFC-5R'
_diffrn_measurement_method \w/2\q
_diffrn_radiation_type 'Mo K\a'
_diffrn_radiation_wavelength 0.7107
_diffrn_reflns_av_R_equivalents 0.012
_diffrn_reflns_limit_h_max 13
_diffrn_reflns_limit_h_min 0
_diffrn_reflns_limit_k_max 8
_diffrn_reflns_limit_k_min 0
_diffrn_reflns_limit_l_max 20
_diffrn_reflns_limit_l_min -20
_diffrn_reflns_number 2692
_diffrn_reflns_theta_full 27.50
_diffrn_reflns_theta_max 27.50
_diffrn_standards_decay_% 14.82
_diffrn_standards_interval_count 150
_diffrn_standards_number 3
_exptl_absorpt_coefficient_mu 1.117
_exptl_absorpt_correction_T_max 0.800
_exptl_absorpt_correction_T_min 0.720
_exptl_absorpt_correction_type '\y scan'
_exptl_absorpt_process_details '(North et al., 1968)'
_exptl_crystal_colour blue
_exptl_crystal_density_diffrn 1.541
_exptl_crystal_density_meas ?
_exptl_crystal_density_method 'not measured'
_exptl_crystal_description plate
_exptl_crystal_F_000 486.0
_exptl_crystal_size_max 0.30
_exptl_crystal_size_mid 0.30
_exptl_crystal_size_min 0.20
_refine_diff_density_max 0.26
_refine_diff_density_min -0.27
_refine_ls_extinction_method none
_refine_ls_goodness_of_fit_ref 1.041
_refine_ls_hydrogen_treatment constr
_refine_ls_number_parameters 143
_refine_ls_number_reflns 2239
_refine_ls_R_factor_gt 0.0318
_refine_ls_shift/su_max 0.0000
_refine_ls_structure_factor_coef Fsqd
_refine_ls_weighting_details 'w = 1/[\s^2^(Fo^2^) + (0.0407P)^2^+0.4271P] where P=(Fo^2^+2Fc^2^)/3'
_refine_ls_weighting_scheme calc
_refine_ls_wR_factor_ref 0.0939
_reflns_number_gt 1665
_reflns_number_total 2339
_reflns_threshold_expression I>2\s(I)
_cod_data_source_file ta1443.cif
_cod_data_source_block III
_cod_depositor_comments
;
The following automatic conversions were performed:

'_exptl_crystal_density_meas' value 'not measured' was changed to '?'
- the value is perceived as not measured.

Automatic conversion script
Id: cif_fix_values 3008 2015-01-20 13:52:24Z robertas 
;
_cod_original_sg_symbol_H-M 'P 21/c'
_cod_database_code 2014269
_cod_database_fobs_code 2014269

loop_
_symmetry_equiv_pos_as_xyz
x,y,z
-x,1/2+y,1/2-z
-x,-y,-z
x,1/2-y,1/2+z

loop_
_atom_site_label
_atom_site_fract_x
_atom_site_fract_y
_atom_site_fract_z
_atom_site_U_iso_or_equiv
_atom_site_adp_type
_atom_site_calc_flag
_atom_site_refinement_flags
_atom_site_occupancy
_atom_site_disorder_assembly
_atom_site_disorder_group
_atom_site_type_symbol
Cu 0.0000 0.0000 0.0000 0.04030(10) Uani d S 1.00 . . Cu
O1 0.0358(2) -0.2700(3) -0.05380(10) 0.0436(4) Uani d . 1.00 . . O
O1m -0.0418(2) -0.1899(3) 0.13430(10) 0.0551(5) Uani d . 1.00 . . O
O2 0.1970(2) -0.5029(3) -0.06230(10) 0.0535(5) Uani d . 1.00 . . O
N1 0.1896(2) -0.0088(3) 0.04160(10) 0.0352(4) Uani d . 1.00 . . N
C1 0.2447(2) -0.1953(3) 0.0196(2) 0.0351(5) Uani d . 1.00 . . C
C2 0.3729(2) -0.2423(4) 0.0449(2) 0.0380(5) Uani d . 1.00 . . C
C3 0.4540(2) -0.0958(4) 0.09370(10) 0.0357(5) Uani d . 1.00 . . C
C4 0.5893(2) -0.1302(4) 0.1196(2) 0.0435(6) Uani d . 1.00 . . C
C5 0.6627(2) 0.0223(5) 0.1634(2) 0.0496(6) Uani d . 1.00 . . C
C6 0.6059(3) 0.2147(5) 0.1848(2) 0.0511(7) Uani d . 1.00 . . C
C7 0.4753(2) 0.2517(4) 0.1615(2) 0.0441(6) Uani d . 1.00 . . C
C8 0.3969(2) 0.0980(4) 0.11510(10) 0.0364(5) Uani d . 1.00 . . C
C9 0.2623(2) 0.1308(4) 0.08740(10) 0.0377(5) Uani d . 1.00 . . C
C10 0.1528(2) -0.3365(4) -0.0362(2) 0.0389(5) Uani d . 1.00 . . C
C11 0.0543(3) -0.2684(6) 0.1968(2) 0.0755(10) Uani d . 1.00 . . C
H1m -0.0894 -0.2869 0.1151 0.0826 Uiso calc . 1.00 . . H
H2 0.4071 -0.3713 0.0300 0.0456 Uiso calc . 1.00 . . H
H4 0.6280 -0.2571 0.1066 0.0522 Uiso calc . 1.00 . . H
H5 0.7517 -0.0008 0.1795 0.0595 Uiso calc . 1.00 . . H
H6 0.6575 0.3170 0.2148 0.0613 Uiso calc . 1.00 . . H
H7 0.4382 0.3784 0.1763 0.0529 Uiso calc . 1.00 . . H
H9 0.2236 0.2562 0.1021 0.0453 Uiso calc . 1.00 . . H
H11a 0.1169 -0.1592 0.2139 0.1133 Uiso calc . 1.00 . . H
H11b 0.0981 -0.3856 0.1741 0.1133 Uiso calc . 1.00 . . H
H11c 0.0137 -0.3140 0.2455 0.1133 Uiso calc . 1.00 . . H

loop_
_atom_site_aniso_label
_atom_site_aniso_U_11
_atom_site_aniso_U_22
_atom_site_aniso_U_33
_atom_site_aniso_U_12
_atom_site_aniso_U_13
_atom_site_aniso_U_23
Cu 0.0277(2) 0.0325(2) 0.0597(3) 0.0067(2) 0.0009(2) -0.0079(2)
O1 0.0341(8) 0.0351(9) 0.0610(10) 0.0052(7) 0.0010(8) -0.0079(8)
O1m 0.0510(10) 0.0450(10) 0.0670(10) -0.0024(9) -0.0048(9) 0.0005(9)
O2 0.0394(9) 0.0364(9) 0.0850(10) 0.0051(8) 0.0094(9) -0.0189(10)
N1 0.0294(8) 0.0305(9) 0.0459(10) 0.0069(8) 0.0056(7) -0.0025(9)
C1 0.0320(10) 0.0290(10) 0.0450(10) 0.0043(9) 0.0091(9) 0.0017(9)
C2 0.0340(10) 0.0340(10) 0.0470(10) 0.0083(10) 0.0095(10) 0.0010(10)
C3 0.0300(10) 0.0410(10) 0.0370(10) 0.0050(10) 0.0066(9) 0.0050(10)
C4 0.0320(10) 0.0520(10) 0.0460(10) 0.0110(10) 0.0050(10) 0.0040(10)
C5 0.0310(10) 0.070(2) 0.0470(10) 0.0030(10) 0.0009(10) 0.0020(10)
C6 0.0400(10) 0.065(2) 0.0460(10) -0.0060(10) -0.0020(10) -0.0060(10)
C7 0.0410(10) 0.0470(10) 0.0450(10) 0.0020(10) 0.0060(10) -0.0080(10)
C8 0.0330(10) 0.0390(10) 0.0370(10) 0.0040(10) 0.0063(9) -0.0010(10)
C9 0.0350(10) 0.0330(10) 0.0450(10) 0.0080(10) 0.0059(10) -0.0030(10)
C10 0.0350(10) 0.0320(10) 0.0510(10) 0.0024(10) 0.0100(10) -0.0020(10)
C11 0.068(2) 0.084(2) 0.070(2) 0.002(2) -0.011(2) 0.017(2)

loop_
_atom_type_symbol
_atom_type_description
_atom_type_scat_dispersion_real
_atom_type_scat_dispersion_imag
_atom_type_scat_source
C C 0.003 0.002
;International Tables for Crystallography
(1992, Vol. C, Tables 4.2.6.8 and 6.1.1.4)
;
H H 0.000 0.000
;International Tables for Crystallography
(1992, Vol. C, Table 6.1.1.4)
;
O O 0.011 0.006
;International Tables for Crystallography
(1992, Vol. C, Tables 4.2.6.8 and 6.1.1.4)
;
N N 0.006 0.003
;International Tables for Crystallography
(1992, Vol. C, Tables 4.2.6.8 and 6.1.1.4)
;
Cu Cu 0.320 1.265
;International Tables for Crystallography
(1992, Vol. C, Tables 4.2.6.8 and 6.1.1.4)
;

loop_
_geom_angle_atom_site_label_1
_geom_angle_atom_site_label_2
_geom_angle_atom_site_label_3
_geom_angle_site_symmetry_1
_geom_angle_site_symmetry_3
_geom_angle
_geom_angle_publ_flag
O1 Cu O1 . 3_555 180.0 no
O1 Cu O1m . . 90.41(7) no
O1 Cu O1m . 3_555 89.59(7) no
O1 Cu N1 . . 83.77(7) no
O1 Cu N1 . 3_555 96.23(7) no
O1 Cu O1m 3_555 . 89.59(7) no
O1 Cu O1m 3_555 3_555 90.41(7) no
O1 Cu N1 3_555 . 96.23(7) no
O1 Cu N1 3_555 3_555 83.77(7) no
O1m Cu O1m . 3_555 180.0 no
O1m Cu N1 . . 88.14(7) no
O1m Cu N1 . 3_555 91.86(7) no
O1m Cu N1 3_555 . 91.86(7) no
O1m Cu N1 3_555 3_555 88.14(7) no
N1 Cu N1 . 3_555 180.0 no
Cu O1 C10 . . 114.50(10) no
Cu O1m C11 . . 125.9(2) no
Cu O1m H1m . . 101.6 no
C11 O1m H1m . . 109.4 no
Cu N1 C1 . . 111.00(10) no
Cu N1 C9 . . 129.3(2) no
C1 N1 C9 . . 119.6(2) no
N1 C1 C2 . . 121.8(2) no
N1 C1 C10 . . 114.3(2) no
C2 C1 C10 . . 123.9(2) no
C1 C2 C3 . . 120.2(2) no
C1 C2 H2 . . 119.9 no
C3 C2 H2 . . 119.9 no
C2 C3 C4 . . 123.4(2) no
C2 C3 C8 . . 117.7(2) no
C4 C3 C8 . . 118.9(2) no
C3 C4 C5 . . 120.1(2) no
C3 C4 H4 . . 120.0 no
C5 C4 H4 . . 120.0 no
C4 C5 C6 . . 121.0(2) no
C4 C5 H5 . . 119.5 no
C6 C5 H5 . . 119.5 no
C5 C6 C7 . . 120.3(2) no
C5 C6 H6 . . 119.8 no
C7 C6 H6 . . 119.8 no
C6 C7 C8 . . 120.1(2) no
C6 C7 H7 . . 120.0 no
C8 C7 H7 . . 120.0 no
C3 C8 C7 . . 119.6(2) no
C3 C8 C9 . . 118.0(2) no
C7 C8 C9 . . 122.3(2) no
N1 C9 C8 . . 122.7(2) no
N1 C9 H9 . . 118.6 no
C8 C9 H9 . . 118.7 no
O1 C10 O2 . . 125.7(2) no
O1 C10 C1 . . 116.1(2) no
O2 C10 C1 . . 118.1(2) no
O1m C11 H11a . . 109.5 no
O1m C11 H11b . . 109.5 no
O1m C11 H11c . . 109.5 no
H11a C11 H11b . . 109.5 no
H11a C11 H11c . . 109.5 no
H11b C11 H11c . . 109.5 no

loop_
_geom_bond_atom_site_label_1
_geom_bond_atom_site_label_2
_geom_bond_site_symmetry_1
_geom_bond_site_symmetry_2
_geom_bond_distance
_geom_bond_publ_flag
Cu O1 . . 1.963(2) no
Cu O1 . 3_555 1.963(2) no
Cu O1m . . 2.516(2) no
Cu O1m . 3_555 2.516(2) no
Cu N1 . . 1.979(2) no
Cu N1 . 3_555 1.979(2) no
O1 C10 . . 1.272(3) no
O1m C11 . . 1.399(4) no
O1m H1m . . 0.820 no
O2 C10 . . 1.236(3) no
N1 C1 . . 1.372(3) no
N1 C9 . . 1.315(3) no
C1 C2 . . 1.361(3) no
C1 C10 . . 1.504(3) no
C2 C3 . . 1.412(3) no
C2 H2 . . 0.930 no
C3 C4 . . 1.417(3) no
C3 C8 . . 1.418(3) no
C4 C5 . . 1.361(4) no
C4 H4 . . 0.930 no
C5 C6 . . 1.408(4) no
C5 H5 . . 0.930 no
C6 C7 . . 1.367(3) no
C6 H6 . . 0.930 no
C7 C8 . . 1.410(3) no
C7 H7 . . 0.930 no
C8 C9 . . 1.414(3) no
C9 H9 . . 0.930 no
C11 H11a . . 0.960 no
C11 H11b . . 0.960 no
C11 H11c . . 0.960 no

loop_
_geom_contact_atom_site_label_1
_geom_contact_atom_site_label_2
_geom_contact_distance
_geom_contact_site_symmetry_2
Cu O1m 2.516(2) .
Cu O1m 2.516(2) 3_555
O1 O2 3.489(3) 3_545
O1 O1 3.494(3) 3_545
O1 C10 3.554(3) 3_545
O1m O2 2.679(2) 3_545
O1m C5 3.399(3) 1_455
O1m C10 3.502(3) 3_545
O2 C9 3.319(3) 1_545
O2 C4 3.391(3) 3_645
O2 C11 3.455(4) 3_545
O2 C6 3.476(3) 3_655
C1 C5 3.328(4) 3_655
C1 C4 3.586(4) 3_655
C2 C5 3.545(4) 3_655
C2 C4 3.560(4) 3_655
C3 C3 3.428(5) 3_655
C5 C10 3.531(4) 3_655

loop_
_geom_hbond_atom_site_label_D
_geom_hbond_atom_site_label_H
_geom_hbond_atom_site_label_A
_geom_hbond_site_symmetry_A
_geom_hbond_distance_DH
_geom_hbond_distance_HA
_geom_hbond_distance_DA
_geom_hbond_angle_DHA
_geom_hbond_publ_flag
O1m H1m O2 3_545 0.82 1.86 2.679(2) 175 no

loop_
_geom_torsion_atom_site_label_1
_geom_torsion_atom_site_label_2
_geom_torsion_atom_site_label_3
_geom_torsion_atom_site_label_4
_geom_torsion_site_symmetry_2
_geom_torsion_site_symmetry_3
_geom_torsion_site_symmetry_4
_geom_torsion
_geom_torsion_publ_flag
Cu O1 C10 O2 . . . 179.4(2) no
Cu O1 C10 C1 . . . -2.2(3) no
Cu O1 C10 O2 3_555 3_555 3_555 -179.4(2) no
Cu O1 C10 C1 3_555 3_555 3_555 2.2(3) no
Cu N1 C1 C2 . . . -176.7(2) no
Cu N1 C1 C10 . . . 5.1(2) no
Cu N1 C9 C8 . . . 177.5(2) no
Cu N1 C1 C2 3_555 3_555 3_555 176.7(2) no
Cu N1 C1 C10 3_555 3_555 3_555 -5.1(2) no
Cu N1 C9 C8 3_555 3_555 3_555 -177.5(2) no
O1 Cu O1m C11 . . . 78.5(2) no
O1 Cu O1m C11 . 3_555 3_555 101.5(2) no
O1 Cu N1 C1 . . . -4.9(2) no
O1 Cu N1 C9 . . . 177.7(2) no
O1 Cu N1 C1 . 3_555 3_555 -175.1(2) no
O1 Cu N1 C9 . 3_555 3_555 2.3(2) no
O1 C10 C1 N1 . . . -2.1(3) no
O1 C10 C1 C2 . . . 179.7(2) no
O1m Cu O1 C10 . . . -84.1(2) no
O1m Cu O1 C10 . 3_555 3_555 -95.9(2) no
O1m Cu N1 C1 . . . 85.7(2) no
O1m Cu N1 C9 . . . -91.7(2) no
O1m Cu N1 C1 . 3_555 3_555 94.3(2) no
O1m Cu N1 C9 . 3_555 3_555 -88.3(2) no
O2 C10 C1 N1 . . . 176.5(2) no
O2 C10 C1 C2 . . . -1.7(4) no
N1 Cu O1 C10 . . . 4.0(2) no
N1 Cu O1 C10 . 3_555 3_555 176.0(2) no
N1 Cu O1m C11 . . . -5.2(2) no
N1 Cu O1m C11 . 3_555 3_555 -174.8(2) no
N1 C1 C2 C3 . . . -1.3(4) no
N1 C9 C8 C3 . . . -1.2(3) no
N1 C9 C8 C7 . . . 177.6(2) no
C1 N1 C9 C8 . . . 0.3(3) no
C1 C2 C3 C4 . . . -177.5(2) no
C1 C2 C3 C8 . . . 0.4(3) no
C2 C1 N1 C9 . . . 1.0(3) no
C2 C3 C4 C5 . . . 177.1(2) no
C2 C3 C8 C7 . . . -178.0(2) no
C2 C3 C8 C9 . . . 0.8(3) no
C3 C2 C1 C10 . . . 176.7(2) no
C3 C4 C5 C6 . . . 0.8(4) no
C3 C8 C7 C6 . . . 0.7(4) no
C4 C3 C8 C7 . . . 0.0(3) no
C4 C3 C8 C9 . . . 178.9(2) no
C4 C5 C6 C7 . . . -0.1(4) no
C5 C4 C3 C8 . . . -0.8(4) no
C5 C6 C7 C8 . . . -0.7(4) no
C6 C7 C8 C9 . . . -178.1(2) no
C9 N1 C1 C10 . . . -177.2(2) no
C9 N1 C1 C10 . . . -177.2(2) no
